data_8106869
loop_
_publ_author_name
'Schutte-Smith, Marietjie'
'Visser, Hendrik G.'
'Roodt, Andreas'

_publ_section_title
;
 Crystal structure of
 fac-hexacarbonylbis\m2-(3-carboxy-3&#x2032;-carboxylato-2,2&#x2032;-bipyridine)-\k3
 N,N&#x2032;:O-dirhenium(I) tetrahydrate, C30H22N4O18Re2
;
_journal_issue 2
_journal_name_full 'Zeitschrift f\"ur Kristallographie - New Crystal Structures'
_journal_page_first 335
_journal_page_last 338
_journal_paper_doi 10.1515/ncrs-2013-8010
_journal_volume 231
_journal_year 2016
_chemical_formula_moiety 'C30 H14 N4 O14 Re2, H2 O, 3(O)'
_chemical_formula_sum 'C30 H22 N4 O18 Re2'
_chemical_formula_weight 1098.93
_space_group_IT_number 14
_space_group_name_Hall '-P 2ybc'
_space_group_name_H-M_alt 'P 1 21/c 1'
_symmetry_cell_setting monoclinic
_symmetry_space_group_name_Hall '-P 2ybc'
_symmetry_space_group_name_H-M 'P 1 21/c 1'
_atom_sites_solution_hydrogens geom
_atom_sites_solution_primary direct
_atom_sites_solution_secondary difmap
_audit_creation_date 2013-07-30T13:31:54-00:00
_audit_creation_method 'WinGX routine CIF_UPDATE'
_cell_angle_alpha 90.000
_cell_angle_beta 98.75(1)
_cell_angle_gamma 90.000
_cell_formula_units_Z 4
_cell_length_a 10.167(7)
_cell_length_b 17.57(1)
_cell_length_c 19.95(1)
_cell_measurement_reflns_used 9961
_cell_measurement_temperature 100(2)
_cell_volume 3522(4)
_computing_cell_refinement 'SAINT-Plus (Bruker, 2008)'
_computing_data_collection 'APEX2 (Bruker, 2008)'
_computing_data_reduction 'SAINT-Plus (Bruker, 2008)'
_computing_molecular_graphics 'DIAMOND 3.0c (Brandenburg & Putz, 2005)'
_computing_publication_material
;       
WinGX publication routines (Farrugia, 1999), publCIF (Westrip, 2010), PARST
(Nardelli,1995) and PLATON (Spek, 2009)
;
_computing_structure_refinement 'SHELXL-97 (Sheldrick, 2008)'
_computing_structure_solution 'SHELXS-97 (Sheldrick, 2008)'
_diffrn_ambient_temperature 100(2)
_diffrn_measured_fraction_theta_full 0.995
_diffrn_measured_fraction_theta_max 0.995
_diffrn_measurement_device_type 'Bruker APEX-II CCD,'
_diffrn_measurement_method '\f and \w scans'
_diffrn_radiation_monochromator graphite
_diffrn_radiation_type MoK\a
_diffrn_radiation_wavelength 0.71073
_diffrn_reflns_av_R_equivalents 0.0487
_diffrn_reflns_av_unetI/netI 0.0332
_diffrn_reflns_limit_h_max 13
_diffrn_reflns_limit_h_min -13
_diffrn_reflns_limit_k_max 23
_diffrn_reflns_limit_k_min -23
_diffrn_reflns_limit_l_max 26
_diffrn_reflns_limit_l_min -26
_diffrn_reflns_number 82102
_diffrn_reflns_theta_full 28.37
_diffrn_reflns_theta_max 28.37
_diffrn_reflns_theta_min 2.54
_exptl_absorpt_coefficient_mu 6.988
_exptl_absorpt_correction_T_max 0.544
_exptl_absorpt_correction_T_min 0.326
_exptl_absorpt_correction_type multi-scan
_exptl_absorpt_process_details 'SADABS (Bruker, 2008),'
_exptl_crystal_colour yellow
_exptl_crystal_density_diffrn 2.072
_exptl_crystal_density_method 'not measured'
_exptl_crystal_description cuboid
_exptl_crystal_F_000 2072
_exptl_crystal_size_max 0.155
_exptl_crystal_size_mid 0.126
_exptl_crystal_size_min 0.087
_refine_diff_density_max 1.665
_refine_diff_density_min -0.843
_refine_diff_density_rms 0.162
_refine_ls_extinction_method none
_refine_ls_goodness_of_fit_ref 1.063
_refine_ls_hydrogen_treatment mixed
_refine_ls_matrix_type full
_refine_ls_number_parameters 506
_refine_ls_number_reflns 8715
_refine_ls_number_restraints 3
_refine_ls_restrained_S_all 1.063
_refine_ls_R_factor_all 0.0403
_refine_ls_R_factor_gt 0.028
_refine_ls_shift/su_max 0.007
_refine_ls_shift/su_mean 0
_refine_ls_structure_factor_coef Fsqd
_refine_ls_weighting_details 'calc w=1/[\s^2^(Fo^2^)+(0.0241P)^2^+13.0379P] where P=(Fo^2^+2Fc^2^)/3'
_refine_ls_weighting_scheme calc
_refine_ls_wR_factor_ref 0.0647
_reflns_number_gt 7214
_reflns_number_total 8763
_reflns_threshold_expression >2\s(I)
_cod_data_source_file suppl_ncrs-2013-8010_suppl.cif
_cod_data_source_block 10lmsc6_0m
_cod_original_cell_volume 3522(9)
_cod_original_sg_symbol_H-M 'P 21/c'
_cod_database_code 8106869

loop_
_symmetry_equiv_pos_as_xyz
'x, y, z'
'-x, y+1/2, -z+1/2'
'-x, -y, -z'
'x, -y-1/2, z-1/2'

loop_
_atom_site_label
_atom_site_fract_x
_atom_site_fract_y
_atom_site_fract_z
_atom_site_U_iso_or_equiv
_atom_site_adp_type
_atom_site_calc_flag
_atom_site_refinement_flags
_atom_site_occupancy
_atom_site_disorder_assembly
_atom_site_disorder_group
_atom_site_type_symbol
Re1 0.303558(16) 0.410995(9) 0.389321(8) 0.01316(5) Uani d . 1 . . Re
Re2 -0.189874(16) 0.162199(10) 0.281839(8) 0.01453(5) Uani d . 1 . . Re
C021 -0.2131(4) 0.1521(2) 0.1852(2) 0.0175(9) Uani d . 1 . . C
N12 0.1012(3) 0.45516(19) 0.36253(17) 0.0127(7) Uani d . 1 . . N
N11 0.2261(3) 0.35832(19) 0.29280(17) 0.0139(7) Uani d . 1 . . N
O24 -0.1328(3) 0.27918(16) 0.28567(15) 0.0171(6) Uani d . 1 . . O
O021 -0.2266(3) 0.14485(18) 0.12676(16) 0.0238(7) Uani d . 1 . . O
O23 -0.3221(3) 0.34775(19) 0.27153(19) 0.0306(8) Uani d . 1 . . O
C112 -0.2012(4) 0.3397(3) 0.2878(2) 0.0185(9) Uani d . 1 . . C
O011 0.5734(3) 0.3301(2) 0.4213(2) 0.0343(9) Uani d . 1 . . O
C011 0.4716(5) 0.3587(3) 0.4105(2) 0.0212(10) Uani d . 1 . . C
O14 0.1891(3) 0.31804(16) 0.41928(14) 0.0169(6) Uani d . 1 . . O
O013 0.4658(3) 0.53394(18) 0.33028(16) 0.0230(7) Uani d . 1 . . O
N22 -0.1382(3) 0.1818(2) 0.39080(18) 0.0161(7) Uani d . 1 . . N
O022 -0.4924(3) 0.18645(19) 0.26586(17) 0.0255(7) Uani d . 1 . . O
N21 0.0250(3) 0.1522(2) 0.30390(18) 0.0160(7) Uani d . 1 . . N
C022 -0.3792(5) 0.1785(2) 0.2721(2) 0.0189(9) Uani d . 1 . . C
C206 -0.0103(4) 0.2052(2) 0.4099(2) 0.0148(8) Uani d . 1 . . C
C205 0.0842(4) 0.1718(2) 0.3668(2) 0.0148(8) Uani d . 1 . . C
C013 0.3999(4) 0.4888(2) 0.3521(2) 0.0164(9) Uani d . 1 . . C
O012 0.3624(3) 0.49450(19) 0.52586(15) 0.0233(7) Uani d . 1 . . O
C106 0.0216(4) 0.4110(2) 0.3171(2) 0.0146(8) Uani d . 1 . . C
C204 0.2202(4) 0.1558(2) 0.3880(2) 0.0173(9) Uani d . 1 . . C
C012 0.3425(4) 0.4618(2) 0.4755(2) 0.0179(9) Uani d . 1 . . C
C105 0.0966(4) 0.3709(2) 0.2685(2) 0.0138(8) Uani d . 1 . . C
C211 0.2893(4) 0.1634(3) 0.4598(2) 0.0205(9) Uani d . 1 . . C
C207 0.0200(4) 0.2560(2) 0.4640(2) 0.0140(8) Uani d . 1 . . C
C209 -0.2024(4) 0.2391(3) 0.4893(2) 0.0193(9) Uani d . 1 . . C
H209 -0.2656 0.2455 0.5181 0.023 Uiso calc R 1 . . H
C107 -0.1151(4) 0.4058(2) 0.3187(2) 0.0163(9) Uani d . 1 . . C
C110 0.0439(4) 0.5027(2) 0.4030(2) 0.0165(9) Uani d . 1 . . C
H110 0.0987 0.5331 0.4337 0.02 Uiso calc R 1 . . H
C108 -0.1727(4) 0.4566(2) 0.3594(2) 0.0180(9) Uani d . 1 . . C
H108 -0.2644 0.4562 0.3591 0.022 Uiso calc R 1 . . H
C210 -0.2304(4) 0.1973(3) 0.4305(2) 0.0193(9) Uani d . 1 . . C
H210 -0.3167 0.1791 0.4177 0.023 Uiso calc R 1 . . H
C201 0.0977(4) 0.1213(3) 0.2596(2) 0.0212(9) Uani d . 1 . . C
H201 0.0554 0.1083 0.2164 0.025 Uiso calc R 1 . . H
C203 0.2930(4) 0.1237(3) 0.3412(2) 0.0230(10) Uani d . 1 . . C
H203 0.383 0.1128 0.3541 0.028 Uiso calc R 1 . . H
C208 -0.0770(4) 0.2712(2) 0.5043(2) 0.0177(9) Uani d . 1 . . C
H208 -0.0575 0.3033 0.5416 0.021 Uiso calc R 1 . . H
C101 0.3029(4) 0.3219(2) 0.2536(2) 0.0193(9) Uani d . 1 . . C
H101 0.3922 0.3137 0.2708 0.023 Uiso calc R 1 . . H
C109 -0.0927(4) 0.5080(2) 0.4007(2) 0.0179(9) Uani d . 1 . . C
H109 -0.1299 0.5447 0.4258 0.021 Uiso calc R 1 . . H
C103 0.1254(5) 0.3129(3) 0.1630(2) 0.0247(10) Uani d . 1 . . C
H103 0.0919 0.2983 0.1189 0.03 Uiso calc R 1 . . H
C102 0.2559(5) 0.2963(3) 0.1899(2) 0.0240(10) Uani d . 1 . . C
H102 0.3101 0.2685 0.1652 0.029 Uiso calc R 1 . . H
O21 0.4177(3) 0.1768(2) 0.46220(17) 0.0334(9) Uani d . 1 . . O
H21 0.453 0.1807 0.5019 0.05 Uiso calc R 1 . . H
C104 0.0443(5) 0.3515(3) 0.2019(2) 0.0207(9) Uani d . 1 A . C
C202 0.2332(5) 0.1082(3) 0.2762(2) 0.0248(10) Uani d . 1 . . C
H202 0.2824 0.0893 0.2442 0.03 Uiso calc R 1 . . H
C111 -0.0902(6) 0.3754(4) 0.1683(3) 0.0446(16) Uani d . 1 . . C
O22 0.2351(3) 0.1533(2) 0.50926(16) 0.0263(7) Uani d . 1 . . O
C212 0.1433(4) 0.3056(2) 0.4744(2) 0.0156(8) Uani d . 1 . . C
O13 0.1820(3) 0.33457(18) 0.53045(16) 0.0243(7) Uani d . 1 . . O
O1 0.4378(5) 0.3214(3) 0.5998(2) 0.0528(12) Uani d D 1 . . O
O023 -0.2483(3) -0.00738(19) 0.29787(17) 0.0285(8) Uani d . 1 . . O
C023 -0.2235(4) 0.0561(3) 0.2906(2) 0.0181(9) Uani d . 1 . . C
O2 0.5548(4) 0.1870(3) 0.5847(2) 0.0516(12) Uani d . 1 . . O
O3 0.5327(7) 0.4381(4) 0.1737(4) 0.102(2) Uani d . 1 . . O
O12A -0.1199(8) 0.4452(6) 0.1765(6) 0.051(3) Uani d P 0.706(8) A 1 O
O11A -0.1607(5) 0.3172(3) 0.1331(2) 0.0263(7) Uani d P 0.706(8) A 1 O
H11A -0.2339 0.333 0.1155 0.039 Uiso calc PR 0.706(8) A 1 H
O12B -0.1253(16) 0.3600(10) 0.1116(8) 0.051(3) Uani d P 0.294(8) A 2 O
O11B -0.152(2) 0.4338(18) 0.1767(15) 0.0334(9) Uani d P 0.294(8) A 2 O
H11B -0.2239 0.433 0.152 0.05 Uiso calc PR 0.294(8) A 2 H
O4B -0.3098(14) 0.4683(8) 0.0588(9) 0.138(9) Uani d P 0.495(14) B 3 O
O4A 0.405(2) 0.4988(16) 0.0720(10) 0.224(14) Uani d P 0.505(14) B 4 O
H1A 0.466(6) 0.366(2) 0.611(4) 0.09(3) Uiso d D 1 . . H
H1B 0.363(4) 0.329(3) 0.575(3) 0.06(2) Uiso d D 1 . . H

loop_
_atom_site_aniso_label
_atom_site_aniso_U_11
_atom_site_aniso_U_22
_atom_site_aniso_U_33
_atom_site_aniso_U_12
_atom_site_aniso_U_13
_atom_site_aniso_U_23
Re1 0.01334(8) 0.01204(8) 0.01362(8) -0.00018(6) 0.00054(6) -0.00128(6)
Re2 0.01348(8) 0.01417(9) 0.01557(9) -0.00083(6) 0.00105(6) -0.00448(6)
C021 0.013(2) 0.013(2) 0.027(3) 0.0013(16) 0.0037(17) -0.0011(18)
N12 0.0138(17) 0.0117(17) 0.0128(17) 0.0007(13) 0.0031(13) -0.0011(13)
N11 0.0165(18) 0.0112(17) 0.0144(17) -0.0018(14) 0.0037(14) -0.0020(13)
O24 0.0165(15) 0.0143(15) 0.0200(16) -0.0007(12) 0.0011(12) -0.0039(12)
O021 0.0311(19) 0.0228(17) 0.0174(17) 0.0003(14) 0.0039(13) -0.0038(13)
O23 0.0173(17) 0.0239(18) 0.047(2) 0.0014(14) -0.0053(15) -0.0106(16)
C112 0.016(2) 0.021(2) 0.018(2) 0.0012(18) 0.0002(17) -0.0045(17)
O011 0.0210(18) 0.032(2) 0.048(2) 0.0112(16) 0.0005(16) 0.0053(17)
C011 0.024(2) 0.018(2) 0.021(2) -0.0021(19) 0.0006(19) 0.0017(18)
O14 0.0207(16) 0.0154(15) 0.0146(15) -0.0014(12) 0.0026(12) -0.0006(12)
O013 0.0207(16) 0.0233(17) 0.0238(17) -0.0055(14) -0.0007(13) 0.0079(14)
N22 0.0161(18) 0.0163(18) 0.0162(18) 0.0002(14) 0.0032(14) -0.0004(14)
O022 0.0159(17) 0.0293(19) 0.0310(18) 0.0005(14) 0.0031(13) -0.0046(15)
N21 0.0152(18) 0.0148(18) 0.0181(18) -0.0012(14) 0.0023(14) -0.0056(14)
C022 0.023(2) 0.017(2) 0.017(2) -0.0018(18) 0.0031(18) -0.0047(17)
C206 0.017(2) 0.014(2) 0.014(2) 0.0018(16) 0.0012(16) 0.0015(16)
C205 0.014(2) 0.012(2) 0.017(2) -0.0033(16) 0.0011(16) -0.0006(16)
C013 0.017(2) 0.017(2) 0.014(2) 0.0013(18) -0.0033(16) -0.0022(17)
O012 0.0218(16) 0.0297(18) 0.0185(16) -0.0061(14) 0.0029(13) -0.0064(14)
C106 0.020(2) 0.0108(19) 0.013(2) -0.0002(17) 0.0004(16) 0.0004(16)
C204 0.018(2) 0.014(2) 0.021(2) -0.0019(17) 0.0064(17) -0.0013(17)
C012 0.014(2) 0.020(2) 0.020(2) 0.0014(17) 0.0029(17) 0.0001(18)
C105 0.014(2) 0.011(2) 0.016(2) -0.0015(16) 0.0019(16) -0.0006(16)
C211 0.019(2) 0.017(2) 0.025(2) 0.0027(18) 0.0016(18) -0.0014(18)
C207 0.019(2) 0.013(2) 0.0098(19) 0.0034(17) 0.0019(15) 0.0024(15)
C209 0.016(2) 0.030(3) 0.013(2) 0.0049(19) 0.0050(16) 0.0036(18)
C107 0.018(2) 0.015(2) 0.015(2) 0.0007(17) -0.0016(16) 0.0002(16)
C110 0.023(2) 0.012(2) 0.015(2) -0.0009(17) 0.0024(17) -0.0025(16)
C108 0.017(2) 0.016(2) 0.021(2) 0.0020(17) 0.0057(17) -0.0005(17)
C210 0.015(2) 0.020(2) 0.023(2) 0.0019(18) 0.0038(17) 0.0027(18)
C201 0.021(2) 0.023(2) 0.020(2) -0.0023(19) 0.0046(18) -0.0063(18)
C203 0.016(2) 0.027(3) 0.026(2) -0.0027(19) 0.0020(18) -0.004(2)
C208 0.024(2) 0.017(2) 0.012(2) 0.0047(18) 0.0019(17) 0.0015(16)
C101 0.017(2) 0.018(2) 0.023(2) 0.0012(17) 0.0056(18) -0.0009(18)
C109 0.020(2) 0.014(2) 0.020(2) 0.0027(17) 0.0056(17) -0.0053(17)
C103 0.027(3) 0.027(3) 0.020(2) -0.002(2) 0.0037(19) -0.0050(19)
C102 0.025(2) 0.023(2) 0.027(3) -0.001(2) 0.011(2) -0.0068(19)
O21 0.0200(17) 0.056(2) 0.0225(18) -0.0109(16) -0.0023(14) -0.0069(16)
C104 0.023(2) 0.022(2) 0.016(2) 0.0025(19) 0.0016(18) -0.0054(18)
C202 0.020(2) 0.029(3) 0.026(3) -0.001(2) 0.0079(19) -0.013(2)
C111 0.039(3) 0.077(5) 0.014(3) 0.030(3) -0.007(2) -0.013(3)
O22 0.0231(14) 0.0348(17) 0.0198(14) 0.0044(12) -0.0003(11) -0.0001(12)
C212 0.021(2) 0.010(2) 0.015(2) 0.0021(17) 0.0002(17) -0.0009(16)
O13 0.0285(18) 0.0246(17) 0.0185(16) -0.0054(14) -0.0009(13) -0.0069(13)
O1 0.058(3) 0.046(3) 0.044(3) -0.022(2) -0.025(2) 0.013(2)
O023 0.0332(19) 0.0188(18) 0.0321(19) -0.0033(15) 0.0006(15) -0.0008(14)
C023 0.016(2) 0.021(2) 0.016(2) 0.0010(18) -0.0026(16) -0.0046(17)
O2 0.039(2) 0.083(3) 0.034(2) -0.027(2) 0.0083(18) -0.017(2)
O3 0.105(5) 0.082(4) 0.111(5) 0.018(4) -0.009(4) 0.030(4)
O12A 0.048(6) 0.060(6) 0.042(3) 0.034(5) -0.005(5) 0.003(4)
O11A 0.0231(14) 0.0348(17) 0.0198(14) 0.0044(12) -0.0003(11) -0.0001(12)
O12B 0.048(6) 0.060(6) 0.042(3) 0.034(5) -0.005(5) 0.003(4)
O11B 0.0200(17) 0.056(2) 0.0225(18) -0.0109(16) -0.0023(14) -0.0069(16)
O4B 0.104(11) 0.093(11) 0.185(17) -0.034(8) -0.078(10) 0.085(11)
O4A 0.23(3) 0.29(3) 0.129(18) 0.00(2) -0.039(16) -0.076(18)

loop_
_atom_type_symbol
_atom_type_description
_atom_type_scat_dispersion_real
_atom_type_scat_dispersion_imag
_atom_type_scat_source
C C 0.0033 0.0016 'International Tables Vol C Tables 4.2.6.8 and 6.1.1.4'
H H 0 0 'International Tables Vol C Tables 4.2.6.8 and 6.1.1.4'
N N 0.0061 0.0033 'International Tables Vol C Tables 4.2.6.8 and 6.1.1.4'
O O 0.0106 0.006 'International Tables Vol C Tables 4.2.6.8 and 6.1.1.4'
Br Br -0.2901 2.4595 'International Tables Vol C Tables 4.2.6.8 and 6.1.1.4'
Re Re -1.0185 7.231 'International Tables Vol C Tables 4.2.6.8 and 6.1.1.4'

loop_
_geom_angle_atom_site_label_1
_geom_angle_atom_site_label_2
_geom_angle_atom_site_label_3
_geom_angle
_geom_angle_site_symmetry_1
_geom_angle_site_symmetry_3
C013 Re1 C012 88.24(18) . .
C013 Re1 C011 86.29(19) . .
C012 Re1 C011 88.29(19) . .
C013 Re1 O14 173.15(14) . .
C012 Re1 O14 98.58(15) . .
C011 Re1 O14 94.43(16) . .
C013 Re1 N11 95.58(15) . .
C012 Re1 N11 170.67(15) . .
C011 Re1 N11 100.43(16) . .
O14 Re1 N11 77.59(12) . .
C013 Re1 N12 99.89(15) . .
C012 Re1 N12 96.43(15) . .
C011 Re1 N12 172.31(16) . .
O14 Re1 N12 78.89(12) . .
N11 Re1 N12 74.55(13) . .
C023 Re2 C021 90.33(18) . .
C023 Re2 C022 87.92(18) . .
C021 Re2 C022 86.83(18) . .
C023 Re2 O24 171.58(15) . .
C021 Re2 O24 96.69(15) . .
C022 Re2 O24 97.08(15) . .
C023 Re2 N21 95.24(16) . .
C021 Re2 N21 99.36(15) . .
C022 Re2 N21 173.01(15) . .
O24 Re2 N21 79.07(12) . .
C023 Re2 N22 94.66(16) . .
C021 Re2 N22 172.22(16) . .
C022 Re2 N22 99.29(16) . .
O24 Re2 N22 77.88(12) . .
N21 Re2 N22 74.28(13) . .
O021 C021 Re2 179.0(4) . .
C110 N12 C106 118.8(4) . .
C110 N12 Re1 123.1(3) . .
C106 N12 Re1 113.7(3) . .
C101 N11 C105 119.2(4) . .
C101 N11 Re1 123.6(3) . .
C105 N11 Re1 116.8(3) . .
C112 O24 Re2 131.1(3) . .
O23 C112 O24 128.0(4) . .
O23 C112 C107 120.5(4) . .
O24 C112 C107 111.4(4) . .
O011 C011 Re1 177.0(4) . .
C212 O14 Re1 131.0(3) . .
C210 N22 C206 119.7(4) . .
C210 N22 Re2 122.4(3) . .
C206 N22 Re2 113.6(3) . .
C201 N21 C205 120.1(4) . .
C201 N21 Re2 122.3(3) . .
C205 N21 Re2 117.4(3) . .
O022 C022 Re2 178.4(4) . .
N22 C206 C207 119.8(4) . .
N22 C206 C205 112.9(3) . .
C207 C206 C205 127.3(4) . .
N21 C205 C204 120.3(4) . .
N21 C205 C206 113.4(4) . .
C204 C205 C206 126.1(4) . .
O013 C013 Re1 175.9(4) . .
N12 C106 C107 120.9(4) . .
N12 C106 C105 112.9(4) . .
C107 C106 C105 126.2(4) . .
C203 C204 C205 118.3(4) . .
C203 C204 C211 117.2(4) . .
C205 C204 C211 124.2(4) . .
O012 C012 Re1 177.2(4) . .
N11 C105 C104 120.8(4) . .
N11 C105 C106 114.2(3) . .
C104 C105 C106 125.0(4) . .
O22 C211 O21 124.4(4) . .
O22 C211 C204 124.0(4) . .
O21 C211 C204 111.4(4) . .
C208 C207 C206 118.5(4) . .
C208 C207 C212 117.1(4) . .
C206 C207 C212 123.6(4) . .
C210 C209 C208 117.7(4) . .
C210 C209 H209 121.1 . .
C208 C209 H209 121.1 . .
C108 C107 C106 118.7(4) . .
C108 C107 C112 117.1(4) . .
C106 C107 C112 123.4(4) . .
N12 C110 C109 122.8(4) . .
N12 C110 H110 118.6 . .
C109 C110 H110 118.6 . .
C107 C108 C109 119.9(4) . .
C107 C108 H108 120.1 . .
C109 C108 H108 120.1 . .
N22 C210 C209 122.6(4) . .
N22 C210 H210 118.7 . .
C209 C210 H210 118.7 . .
N21 C201 C202 122.2(4) . .
N21 C201 H201 118.9 . .
C202 C201 H201 118.9 . .
C202 C203 C204 120.6(4) . .
C202 C203 H203 119.7 . .
C204 C203 H203 119.7 . .
C209 C208 C207 120.5(4) . .
C209 C208 H208 119.7 . .
C207 C208 H208 119.7 . .
N11 C101 C102 123.1(4) . .
N11 C101 H101 118.5 . .
C102 C101 H101 118.5 . .
C110 C109 C108 117.8(4) . .
C110 C109 H109 121.1 . .
C108 C109 H109 121.1 . .
C102 C103 C104 120.0(4) . .
C102 C103 H103 120 . .
C104 C103 H103 120 . .
C101 C102 C103 118.1(4) . .
C101 C102 H102 121 . .
C103 C102 H102 121 . .
C211 O21 H21 109.5 . .
C103 C104 C105 118.5(4) . .
C103 C104 C111 117.9(4) . .
C105 C104 C111 123.4(4) . .
C203 C202 C201 118.3(4) . .
C203 C202 H202 120.8 . .
C201 C202 H202 120.8 . .
O12B C111 O11B 104.0(15) . .
O12B C111 O12A 107.7(11) . .
O11B C111 O12A 17.3(12) . .
O12B C111 O11A 43.4(10) . .
O11B C111 O11A 117.0(12) . .
O12A C111 O11A 131.4(6) . .
O12B C111 C104 119.7(8) . .
O11B C111 C104 128.8(12) . .
O12A C111 C104 115.6(6) . .
O11A C111 C104 113.0(5) . .
O13 C212 O14 127.0(4) . .
O13 C212 C207 120.2(4) . .
O14 C212 C207 112.5(3) . .
H1A O1 H1B 104(3) . .
O023 C023 Re2 176.7(4) . .
C111 O11A H11A 109.5 . .
C111 O11B H11B 109.5 . .

loop_
_geom_bond_atom_site_label_1
_geom_bond_atom_site_label_2
_geom_bond_site_symmetry_2
_geom_bond_distance
Re1 C013 . 1.895(4)
Re1 C012 . 1.922(4)
Re1 C011 . 1.925(5)
Re1 O14 . 2.138(3)
Re1 N11 . 2.171(3)
Re1 N12 . 2.183(3)
Re2 C023 . 1.902(5)
Re2 C021 . 1.913(5)
Re2 C022 . 1.923(5)
Re2 O24 . 2.128(3)
Re2 N21 . 2.165(4)
Re2 N22 . 2.183(4)
C021 O021 . 1.160(5)
N12 C110 . 1.351(5)
N12 C106 . 1.360(5)
N11 C101 . 1.346(5)
N11 C105 . 1.347(5)
O24 C112 . 1.272(5)
O23 C112 . 1.229(5)
C112 C107 . 1.523(6)
O011 C011 . 1.139(5)
O14 C212 . 1.277(5)
O013 C013 . 1.162(5)
N22 C210 . 1.343(6)
N22 C206 . 1.359(5)
O022 C022 . 1.146(5)
N21 C201 . 1.349(6)
N21 C205 . 1.351(5)
C206 C207 . 1.397(6)
C206 C205 . 1.500(6)
C205 C204 . 1.408(6)
O012 C012 . 1.147(5)
C106 C107 . 1.395(6)
C106 C105 . 1.496(6)
C204 C203 . 1.394(6)
C204 C211 . 1.501(6)
C105 C104 . 1.395(6)
C211 O22 . 1.212(6)
C211 O21 . 1.318(5)
C207 C208 . 1.388(6)
C207 C212 . 1.512(6)
C209 C210 . 1.375(6)
C209 C208 . 1.381(6)
C209 H209 . 0.93
C107 C108 . 1.391(6)
C110 C109 . 1.384(6)
C110 H110 . 0.93
C108 C109 . 1.395(6)
C108 H108 . 0.93
C210 H210 . 0.93
C201 C202 . 1.383(6)
C201 H201 . 0.93
C203 C202 . 1.371(6)
C203 H203 . 0.93
C208 H208 . 0.93
C101 C102 . 1.364(6)
C101 H101 . 0.93
C109 H109 . 0.93
C103 C102 . 1.381(7)
C103 C104 . 1.390(6)
C103 H103 . 0.93
C102 H102 . 0.93
O21 H21 . 0.82
C104 C111 . 1.486(7)
C202 H202 . 0.93
C111 O12B . 1.164(15)
C111 O11B . 1.22(3)
C111 O12A . 1.275(13)
C111 O11A . 1.376(8)
C212 O13 . 1.235(5)
O1 H1A . 0.85(2)
O1 H1B . 0.854(19)
O023 C023 . 1.155(5)
O11A H11A . 0.82
O11B H11B . 0.82

loop_
_geom_hbond_atom_site_label_D
_geom_hbond_atom_site_label_H
_geom_hbond_atom_site_label_A
_geom_hbond_distance_DH
_geom_hbond_distance_HA
_geom_hbond_distance_DA
_geom_hbond_angle_DHA
_geom_hbond_site_symmetry_A
O1 H1A O013 0.85(2) 2.16(3) 2.984(6) 163(8) 3_666
O1 H1B O13 0.854(19) 1.92(2) 2.759(6) 169(6) .
O11A H11A O2 0.82 2.17 2.903(6) 149.2 4_465
O21 H21 O2 0.82 1.81 2.626(5) 171.2 .
C101 H101 O022 0.93 2.53 3.138(6) 123.5 1_655
C102 H102 O1 0.93 2.52 3.449(7) 172.6 4_565
C109 H109 O13 0.93 2.38 3.270(5) 160.7 3_566
